data_7245462
loop_
_publ_author_name
'Tominaga, Masahide'
'Hyodo, Tadashi'
'Mizuno, Kosuke'
'Kawahata, Masatoshi'
'Yamaguchi, Kentaro'

_publ_section_title
;
 Water adsorption in porous organic crystals of adamantane-bearing
 macrocycles
;
_journal_name_full CrystEngComm
_journal_paper_doi 10.1039/D2CE01030E
_journal_year 2022
_chemical_formula_moiety 'C48 H40 Br4 N8 O4'
_chemical_formula_sum 'C48 H40 Br4 N8 O4'
_chemical_formula_weight 1112.52
_space_group_crystal_system monoclinic
_space_group_IT_number 14
_space_group_name_Hall '-P 2yn'
_space_group_name_H-M_alt 'P 1 21/n 1'
_atom_sites_solution_hydrogens geom
_audit_creation_date 2022-04-23
_audit_creation_method
;
Olex2 1.5
(compiled 2022.04.07 svn.rca3783a0 for OlexSys, GUI svn.r6498)
;
_audit_update_record
;
2022-07-14 deposited with the CCDC.	2022-09-02 downloaded from the CCDC.
;
_cell_angle_alpha 90
_cell_angle_beta 103.423(3)
_cell_angle_gamma 90
_cell_formula_units_Z 2
_cell_length_a 16.0547(9)
_cell_length_b 7.0993(5)
_cell_length_c 23.8784(15)
_cell_measurement_reflns_used 9742
_cell_measurement_temperature 100(2)
_cell_measurement_theta_max 78.44
_cell_measurement_theta_min 3.61
_cell_volume 2647.2(3)
_computing_cell_refinement 'SAINT (Bruker AXS, 2015)'
_computing_data_collection 'APEX3 (Bruker AXS, 2015)'
_computing_data_reduction 'SAINT (Bruker AXS, 2015)'
_computing_molecular_graphics 'Olex2 1.5 (Dolomanov et al., 2009)'
_computing_publication_material 'Olex2 1.5 (Dolomanov et al., 2009)'
_computing_structure_refinement 'SHELXL 2018/3 (Sheldrick, 2015)'
_computing_structure_solution 'SHELXT 2014/5 (Sheldrick, 2014)'
_diffrn_ambient_temperature 100.15
_diffrn_detector_area_resol_mean 10.24
_diffrn_measured_fraction_theta_full 0.000
_diffrn_measured_fraction_theta_max 0.744
_diffrn_measurement_device_type 'BrukerD8 goniometer'
_diffrn_measurement_method 'omega and phi scans'
_diffrn_radiation_type CuK\a
_diffrn_radiation_wavelength 1.54178
_diffrn_reflns_av_R_equivalents 0.1009
_diffrn_reflns_av_unetI/netI 0.1006
_diffrn_reflns_Laue_measured_fraction_full 0.000
_diffrn_reflns_Laue_measured_fraction_max 0.744
_diffrn_reflns_limit_h_max 20
_diffrn_reflns_limit_h_min -14
_diffrn_reflns_limit_k_max 7
_diffrn_reflns_limit_k_min -6
_diffrn_reflns_limit_l_max 29
_diffrn_reflns_limit_l_min -25
_diffrn_reflns_number 18549
_diffrn_reflns_point_group_measured_fraction_full 0.000
_diffrn_reflns_point_group_measured_fraction_max 0.744
_diffrn_reflns_theta_full 2.500
_diffrn_reflns_theta_max 80.762
_diffrn_reflns_theta_min 3.021
_diffrn_source 'rotating-anode X-ray tube'
_exptl_absorpt_coefficient_mu 4.090
_exptl_absorpt_correction_T_max 0.9403
_exptl_absorpt_correction_T_min 0.8968
_exptl_absorpt_correction_type empirical
_exptl_absorpt_process_details 'SADABS Sheldrick 1996'
_exptl_crystal_colour pink
_exptl_crystal_density_diffrn 1.396
_exptl_crystal_description prismatic
_exptl_crystal_F_000 1112
_exptl_crystal_size_max 0.1
_exptl_crystal_size_mid 0.08
_exptl_crystal_size_min 0.05
_refine_diff_density_max 0.884
_refine_diff_density_min -0.533
_refine_diff_density_rms 0.127
_refine_ls_extinction_method none
_refine_ls_goodness_of_fit_ref 1.070
_refine_ls_hydrogen_treatment constr
_refine_ls_matrix_type full
_refine_ls_number_parameters 289
_refine_ls_number_reflns 4328
_refine_ls_number_restraints 0
_refine_ls_restrained_S_all 1.070
_refine_ls_R_factor_all 0.1507
_refine_ls_R_factor_gt 0.1003
_refine_ls_shift/su_max 0.000
_refine_ls_shift/su_mean 0.000
_refine_ls_structure_factor_coef Fsqd
_refine_ls_weighting_details 'w=1/[\s^2^(Fo^2^)+(0.1621P)^2^] where P=(Fo^2^+2Fc^2^)/3'
_refine_ls_weighting_scheme calc
_refine_ls_wR_factor_gt 0.2746
_refine_ls_wR_factor_ref 0.2992
_reflns_Friedel_coverage 0.000
_reflns_number_gt 2294
_reflns_number_total 4328
_reflns_threshold_expression 'I > 2\s(I)'
_cod_data_source_file d2ce01030e2.cif
_cod_data_source_block 3b_MASK
_cod_database_code 7245462
_shelx_shelxl_version_number 2018/3
_shelx_space_group_comment
;
The symmetry employed for this shelxl refinement is uniquely defined
by the following loop, which should always be used as a source of
symmetry information in preference to the above space-group names.
They are only intended as comments.
;
_shelx_estimated_absorpt_t_max 0.822
_shelx_estimated_absorpt_t_min 0.685
_olex2_refinement_description
;
1. Fixed Uiso
 At 1.2 times of:
  All C(H) groups, All C(H,H) groups
2.a Ternary CH refined with riding coordinates:
 C10(H10), C21(H21)
2.b Secondary CH2 refined with riding coordinates:
 C9(H9A,H9B), C11(H11A,H11B), C20(H20A,H20B), C22(H22A,H22B), C23(H23A,H23B),
 C24(H24A,H24B)
2.c Aromatic/amide H refined with riding coordinates:
 C4(H4), C6(H6), C7(H7), C15(H15), C17(H17), C18(H18)
;
_smtbx_masks_special_details
;
A solvent mask was calculated and 152 electrons were 
found in a volume of 692\%A^3^ in 1 void per unit cell. 
This is consistent with the presence of 
8[H2O] per Formula Unit 
which account for 160 electrons 
per unit cell.
;
_smtbx_masks_void_probe_radius 1.2
_smtbx_masks_void_truncation_radius 1.2
_olex2_submission_special_instructions 'No special instructions were received'

loop_
_space_group_symop_operation_xyz
'x, y, z'
'-x+1/2, y+1/2, -z+1/2'
'-x, -y, -z'
'x-1/2, -y-1/2, z-1/2'

loop_
_atom_site_label
_atom_site_type_symbol
_atom_site_fract_x
_atom_site_fract_y
_atom_site_fract_z
_atom_site_U_iso_or_equiv
_atom_site_adp_type
_atom_site_occupancy
_atom_site_site_symmetry_order
_atom_site_calc_flag
_atom_site_refinement_flags_posn
_atom_site_refinement_flags_adp
_atom_site_refinement_flags_occupancy
_atom_site_disorder_assembly
_atom_site_disorder_group
C1 C 0.7822(5) 0.7181(17) 0.6893(5) 0.062(3) Uani 1 1 d . . . . .
C2 C 0.8388(5) 0.7811(16) 0.6087(5) 0.050(3) Uani 1 1 d . . . . .
C3 C 0.8676(5) 0.6673(17) 0.5723(4) 0.056(3) Uani 1 1 d . . . . .
C4 C 0.8658(5) 0.7193(17) 0.5169(4) 0.057(3) Uani 1 1 d . . . . .
H4 H 0.884972 0.633581 0.492069 0.068 Uiso 1 1 calc R U . . .
C5 C 0.8367(5) 0.8938(16) 0.4968(4) 0.050(3) Uani 1 1 d . . . . .
C6 C 0.8070(5) 1.0136(16) 0.5346(4) 0.056(3) Uani 1 1 d . . . . .
H6 H 0.784856 1.134798 0.522462 0.068 Uiso 1 1 calc R U . . .
C7 C 0.8108(6) 0.9497(17) 0.5914(4) 0.055(3) Uani 1 1 d . . . . .
H7 H 0.792571 1.031414 0.617750 0.066 Uiso 1 1 calc R U . . .
C8 C 0.8366(5) 0.9677(15) 0.4382(4) 0.052(3) Uani 1 1 d . . . . .
C9 C 0.8758(6) 0.8199(17) 0.4025(4) 0.061(3) Uani 1 1 d . . . . .
H9A H 0.840510 0.704070 0.397037 0.073 Uiso 1 1 calc R U . . .
H9B H 0.934439 0.785878 0.423765 0.073 Uiso 1 1 calc R U . . .
C10 C 0.8787(6) 0.9056(18) 0.3420(4) 0.067(3) Uani 1 1 d . . . . .
H10 H 0.902349 0.809390 0.319273 0.080 Uiso 1 1 calc R U . . .
C11 C 0.8943(6) 1.1456(17) 0.4426(4) 0.068(3) Uani 1 1 d . . . . .
H11A H 0.872148 1.243168 0.464974 0.081 Uiso 1 1 calc R U . . .
H11B H 0.952918 1.112542 0.464069 0.081 Uiso 1 1 calc R U . . .
C12 C 0.6576(5) 0.7114(17) 0.7376(4) 0.059(3) Uani 1 1 d . . . . .
C13 C 0.5120(6) 0.758(2) 0.7390(4) 0.067(4) Uani 1 1 d . . . . .
C14 C 0.4626(9) 0.633(2) 0.7061(6) 0.091(4) Uani 1 1 d . . . . .
C15 C 0.3762(5) 0.6707(18) 0.6778(4) 0.059(3) Uani 1 1 d . . . . .
H15 H 0.342092 0.579616 0.653690 0.071 Uiso 1 1 calc R U . . .
C16 C 0.3434(5) 0.8486(17) 0.6871(4) 0.053(3) Uani 1 1 d . . . . .
C17 C 0.3956(5) 0.9693(16) 0.7218(4) 0.056(3) Uani 1 1 d . . . . .
H17 H 0.372378 1.087793 0.728793 0.067 Uiso 1 1 calc R U . . .
C18 C 0.4808(5) 0.9348(19) 0.7485(4) 0.063(3) Uani 1 1 d . . . . .
H18 H 0.515668 1.026563 0.771868 0.076 Uiso 1 1 calc R U . . .
C19 C 0.2517(5) 0.8995(17) 0.6557(4) 0.062(3) Uani 1 1 d . . . . .
C20 C 0.1928(5) 0.7189(19) 0.6470(4) 0.069(4) Uani 1 1 d . . . . .
H20A H 0.215735 0.624447 0.623964 0.083 Uiso 1 1 calc R U . . .
H20B H 0.192814 0.662416 0.684856 0.083 Uiso 1 1 calc R U . . .
C21 C 0.1011(6) 0.771(2) 0.6160(4) 0.079(4) Uani 1 1 d . . . . .
H21 H 0.064485 0.655909 0.610041 0.094 Uiso 1 1 calc R U . . .
C22 C 0.0636(5) 0.9166(18) 0.6504(4) 0.068(4) Uani 1 1 d . . . . .
H22A H 0.061638 0.864376 0.688524 0.081 Uiso 1 1 calc R U . . .
H22B H 0.004569 0.949611 0.629740 0.081 Uiso 1 1 calc R U . . .
C23 C 0.2124(5) 1.0481(18) 0.6891(4) 0.068(4) Uani 1 1 d . . . . .
H23A H 0.212928 0.999591 0.728032 0.081 Uiso 1 1 calc R U . . .
H23B H 0.247473 1.164127 0.693446 0.081 Uiso 1 1 calc R U . . .
C24 C 0.2502(5) 0.9796(14) 0.5956(4) 0.045(2) Uani 1 1 d . . . . .
H24A H 0.287465 1.092363 0.600023 0.054 Uiso 1 1 calc R U . . .
H24B H 0.274735 0.884656 0.573610 0.054 Uiso 1 1 calc R U . . .
Br1 Br 0.90624(7) 0.41944(19) 0.59706(5) 0.0677(5) Uani 1 1 d . . . . .
Br2 Br 0.50674(9) 0.3928(2) 0.69336(8) 0.1068(7) Uani 1 1 d . . . . .
N1 N 0.7973(5) 0.6574(14) 0.7444(4) 0.060(2) Uani 1 1 d . . . . .
N2 N 0.7019(4) 0.7594(16) 0.6565(3) 0.068(3) Uani 1 1 d . . . . .
N3 N 0.6384(4) 0.7616(17) 0.6843(4) 0.081(3) Uani 1 1 d . . . . .
N4 N 0.7335(4) 0.6565(16) 0.7692(3) 0.074(3) Uani 1 1 d . . . . .
O1 O 0.8471(3) 0.7237(11) 0.6659(3) 0.061(2) Uani 1 1 d . . . . .
O2 O 0.5953(3) 0.7120(13) 0.7688(3) 0.075(2) Uani 1 1 d . . . . .

loop_
_atom_site_aniso_label
_atom_site_aniso_U_11
_atom_site_aniso_U_22
_atom_site_aniso_U_33
_atom_site_aniso_U_23
_atom_site_aniso_U_13
_atom_site_aniso_U_12
C1 0.028(4) 0.090(9) 0.068(7) 0.003(7) 0.012(5) -0.003(5)
C2 0.036(5) 0.057(8) 0.051(6) 0.001(6) -0.003(4) -0.007(5)
C3 0.035(4) 0.101(9) 0.029(5) -0.021(6) 0.002(4) -0.018(5)
C4 0.033(4) 0.088(10) 0.050(6) -0.016(6) 0.011(4) 0.006(5)
C5 0.040(4) 0.078(9) 0.037(5) 0.005(6) 0.018(4) -0.011(5)
C6 0.046(5) 0.073(8) 0.051(7) 0.000(6) 0.014(5) -0.012(5)
C7 0.075(6) 0.069(9) 0.029(5) -0.017(5) 0.026(5) -0.012(6)
C8 0.038(4) 0.077(8) 0.043(6) -0.007(5) 0.011(4) -0.022(5)
C9 0.039(5) 0.096(9) 0.049(6) -0.020(6) 0.012(4) -0.001(5)
C10 0.047(5) 0.109(11) 0.046(6) -0.002(7) 0.014(4) 0.000(6)
C11 0.061(6) 0.099(9) 0.035(6) 0.006(6) -0.007(5) -0.020(6)
C12 0.036(4) 0.101(10) 0.051(6) 0.017(6) 0.030(4) 0.003(5)
C13 0.044(5) 0.118(12) 0.045(6) 0.024(7) 0.018(5) -0.026(7)
C14 0.091(9) 0.099(12) 0.110(12) 0.001(9) 0.078(9) 0.008(8)
C15 0.034(4) 0.083(9) 0.064(7) 0.000(6) 0.020(4) -0.012(5)
C16 0.027(4) 0.085(9) 0.050(6) 0.008(6) 0.016(4) -0.009(5)
C17 0.032(4) 0.069(8) 0.065(7) 0.004(6) 0.005(4) 0.001(5)
C18 0.036(5) 0.104(11) 0.047(6) 0.022(7) 0.005(4) -0.005(6)
C19 0.042(5) 0.097(10) 0.049(6) -0.020(6) 0.015(4) -0.008(5)
C20 0.038(5) 0.126(12) 0.050(6) -0.001(7) 0.020(4) -0.016(6)
C21 0.042(5) 0.143(13) 0.046(6) 0.001(8) 0.001(5) -0.034(6)
C22 0.026(4) 0.134(11) 0.047(6) -0.010(7) 0.016(4) -0.003(5)
C23 0.044(5) 0.131(11) 0.030(5) 0.001(6) 0.013(4) 0.025(6)
C24 0.038(4) 0.054(7) 0.048(6) -0.021(5) 0.017(4) 0.002(4)
Br1 0.0633(7) 0.0847(11) 0.0559(8) 0.0018(7) 0.0155(5) -0.0009(6)
Br2 0.0818(9) 0.1109(15) 0.1437(16) 0.0132(11) 0.0588(9) 0.0232(8)
N1 0.046(4) 0.096(7) 0.045(5) 0.018(5) 0.025(4) 0.012(4)
N2 0.030(4) 0.142(9) 0.037(4) 0.030(5) 0.018(3) 0.005(4)
N3 0.028(4) 0.177(11) 0.042(5) 0.021(6) 0.016(3) 0.002(5)
N4 0.028(4) 0.157(10) 0.042(5) 0.003(6) 0.018(3) 0.009(5)
O1 0.034(3) 0.113(7) 0.040(4) -0.001(4) 0.015(3) 0.011(3)
O2 0.034(3) 0.143(8) 0.050(4) 0.016(5) 0.013(3) 0.028(4)

loop_
_atom_type_symbol
_atom_type_description
_atom_type_scat_dispersion_real
_atom_type_scat_dispersion_imag
_atom_type_scat_source
C C 0.0181 0.0091 'International Tables Vol C Tables 4.2.6.8 and 6.1.1.4'
H H 0.0000 0.0000 'International Tables Vol C Tables 4.2.6.8 and 6.1.1.4'
Br Br -0.6763 1.2805 'International Tables Vol C Tables 4.2.6.8 and 6.1.1.4'
N N 0.0311 0.0180 'International Tables Vol C Tables 4.2.6.8 and 6.1.1.4'
O O 0.0492 0.0322 'International Tables Vol C Tables 4.2.6.8 and 6.1.1.4'

loop_
_geom_angle_atom_site_label_1
_geom_angle_atom_site_label_2
_geom_angle_atom_site_label_3
_geom_angle
_geom_angle_site_symmetry_1
_geom_angle_site_symmetry_3
_geom_angle_publ_flag
N1 C1 N2 123.6(8) . . ?
O1 C1 N1 116.8(8) . . ?
O1 C1 N2 119.4(9) . . ?
C3 C2 O1 119.1(10) . . ?
C7 C2 C3 119.3(11) . . ?
C7 C2 O1 121.3(10) . . ?
C2 C3 C4 122.0(11) . . ?
C2 C3 Br1 119.2(8) . . ?
C4 C3 Br1 118.7(9) . . ?
C3 C4 H4 119.6 . . ?
C3 C4 C5 120.8(10) . . ?
C5 C4 H4 119.6 . . ?
C4 C5 C6 117.6(9) . . ?
C4 C5 C8 124.8(10) . . ?
C6 C5 C8 117.6(10) . . ?
C5 C6 H6 120.8 . . ?
C5 C6 C7 118.4(10) . . ?
C7 C6 H6 120.8 . . ?
C2 C7 C6 121.9(10) . . ?
C2 C7 H7 119.0 . . ?
C6 C7 H7 119.0 . . ?
C5 C8 C9 111.1(9) . . ?
C5 C8 C11 110.6(8) . . ?
C11 C8 C9 105.7(8) . . ?
C24 C8 C5 113.2(8) 3_676 . ?
C24 C8 C9 108.4(7) 3_676 . ?
C24 C8 C11 107.5(9) 3_676 . ?
C8 C9 H9A 109.7 . . ?
C8 C9 H9B 109.7 . . ?
C8 C9 C10 109.9(9) . . ?
H9A C9 H9B 108.2 . . ?
C10 C9 H9A 109.7 . . ?
C10 C9 H9B 109.7 . . ?
C9 C10 H10 109.2 . . ?
C22 C10 C9 110.5(8) 3_676 . ?
C22 C10 H10 109.2 3_676 . ?
C23 C10 C9 107.5(8) 3_676 . ?
C23 C10 H10 109.2 3_676 . ?
C23 C10 C22 111.3(10) 3_676 3_676 ?
C8 C11 H11A 108.8 . . ?
C8 C11 H11B 108.8 . . ?
H11A C11 H11B 107.7 . . ?
C21 C11 C8 113.9(8) 3_676 . ?
C21 C11 H11A 108.8 3_676 . ?
C21 C11 H11B 108.8 3_676 . ?
N3 C12 N4 128.1(8) . . ?
N3 C12 O2 119.8(8) . . ?
N4 C12 O2 112.1(8) . . ?
C14 C13 C18 120.9(11) . . ?
C14 C13 O2 121.3(15) . . ?
C18 C13 O2 117.6(11) . . ?
C13 C14 C15 123.0(13) . . ?
C13 C14 Br2 120.2(12) . . ?
C15 C14 Br2 116.8(11) . . ?
C14 C15 H15 121.5 . . ?
C16 C15 C14 116.9(10) . . ?
C16 C15 H15 121.5 . . ?
C15 C16 C19 119.2(9) . . ?
C17 C16 C15 117.9(8) . . ?
C17 C16 C19 122.9(10) . . ?
C16 C17 H17 117.4 . . ?
C16 C17 C18 125.3(11) . . ?
C18 C17 H17 117.4 . . ?
C13 C18 C17 115.9(11) . . ?
C13 C18 H18 122.1 . . ?
C17 C18 H18 122.1 . . ?
C16 C19 C20 110.5(9) . . ?
C16 C19 C23 111.7(8) . . ?
C16 C19 C24 110.3(8) . . ?
C23 C19 C20 108.7(8) . . ?
C24 C19 C20 107.4(7) . . ?
C24 C19 C23 108.1(9) . . ?
C19 C20 H20A 109.6 . . ?
C19 C20 H20B 109.6 . . ?
H20A C20 H20B 108.1 . . ?
C21 C20 C19 110.2(10) . . ?
C21 C20 H20A 109.6 . . ?
C21 C20 H20B 109.6 . . ?
C11 C21 H21 109.7 3_676 . ?
C20 C21 C11 106.8(8) . 3_676 ?
C20 C21 H21 109.7 . . ?
C22 C21 C11 109.9(11) . 3_676 ?
C22 C21 C20 111.0(8) . . ?
C22 C21 H21 109.7 . . ?
C10 C22 H22A 110.0 3_676 . ?
C10 C22 H22B 110.0 3_676 . ?
C21 C22 C10 108.2(8) . 3_676 ?
C21 C22 H22A 110.0 . . ?
C21 C22 H22B 110.0 . . ?
H22A C22 H22B 108.4 . . ?
C10 C23 C19 111.1(8) 3_676 . ?
C10 C23 H23A 109.4 3_676 . ?
C10 C23 H23B 109.4 3_676 . ?
C19 C23 H23A 109.4 . . ?
C19 C23 H23B 109.4 . . ?
H23A C23 H23B 108.0 . . ?
C8 C24 C19 114.1(7) 3_676 . ?
C8 C24 H24A 108.7 3_676 . ?
C8 C24 H24B 108.7 3_676 . ?
C19 C24 H24A 108.7 . . ?
C19 C24 H24B 108.7 . . ?
H24A C24 H24B 107.6 . . ?
N4 N1 C1 117.7(8) . . ?
N3 N2 C1 116.2(8) . . ?
C12 N3 N2 116.8(7) . . ?
N1 N4 C12 117.0(8) . . ?
C1 O1 C2 121.8(7) . . ?
C12 O2 C13 116.9(7) . . ?

loop_
_geom_bond_atom_site_label_1
_geom_bond_atom_site_label_2
_geom_bond_distance
_geom_bond_site_symmetry_2
_geom_bond_publ_flag
C1 N1 1.354(12) . ?
C1 N2 1.375(11) . ?
C1 O1 1.292(10) . ?
C2 C3 1.345(14) . ?
C2 C7 1.311(13) . ?
C2 O1 1.401(11) . ?
C3 C4 1.366(13) . ?
C3 Br1 1.913(12) . ?
C4 H4 0.9500 . ?
C4 C5 1.371(14) . ?
C5 C6 1.402(14) . ?
C5 C8 1.494(13) . ?
C6 H6 0.9500 . ?
C6 C7 1.419(13) . ?
C7 H7 0.9500 . ?
C8 C9 1.573(14) . ?
C8 C11 1.555(14) . ?
C8 C24 1.488(12) 3_676 ?
C9 H9A 0.9900 . ?
C9 H9B 0.9900 . ?
C9 C10 1.579(14) . ?
C10 H10 1.0000 . ?
C10 C22 1.551(15) 3_676 ?
C10 C23 1.514(12) 3_676 ?
C11 H11A 0.9900 . ?
C11 H11B 0.9900 . ?
C11 C21 1.535(14) 3_676 ?
C12 N3 1.288(11) . ?
C12 N4 1.335(11) . ?
C12 O2 1.379(10) . ?
C13 C14 1.317(17) . ?
C13 C18 1.391(17) . ?
C13 O2 1.401(12) . ?
C14 C15 1.420(17) . ?
C14 Br2 1.900(14) . ?
C15 H15 0.9500 . ?
C15 C16 1.405(15) . ?
C16 C17 1.343(13) . ?
C16 C19 1.533(12) . ?
C17 H17 0.9500 . ?
C17 C18 1.391(12) . ?
C18 H18 0.9500 . ?
C19 C20 1.577(15) . ?
C19 C23 1.543(15) . ?
C19 C24 1.539(14) . ?
C20 H20A 0.9900 . ?
C20 H20B 0.9900 . ?
C20 C21 1.532(13) . ?
C21 H21 1.0000 . ?
C21 C22 1.527(16) . ?
C22 H22A 0.9900 . ?
C22 H22B 0.9900 . ?
C23 H23A 0.9900 . ?
C23 H23B 0.9900 . ?
C24 H24A 0.9900 . ?
C24 H24B 0.9900 . ?
N1 N4 1.296(9) . ?
N2 N3 1.339(9) . ?

loop_
_geom_torsion_atom_site_label_1
_geom_torsion_atom_site_label_2
_geom_torsion_atom_site_label_3
_geom_torsion_atom_site_label_4
_geom_torsion
_geom_torsion_site_symmetry_1
_geom_torsion_site_symmetry_2
_geom_torsion_site_symmetry_3
_geom_torsion_site_symmetry_4
_geom_torsion_publ_flag
C1 N1 N4 C12 1.6(16) . . . . ?
C1 N2 N3 C12 -5.0(18) . . . . ?
C2 C3 C4 C5 2.0(13) . . . . ?
C3 C2 C7 C6 2.3(14) . . . . ?
C3 C2 O1 C1 -126.0(11) . . . . ?
C3 C4 C5 C6 -1.6(13) . . . . ?
C3 C4 C5 C8 176.5(8) . . . . ?
C4 C5 C6 C7 1.6(12) . . . . ?
C4 C5 C8 C9 -0.8(11) . . . . ?
C4 C5 C8 C11 -118.0(11) . . . . ?
C4 C5 C8 C24 121.4(10) . . . 3_676 ?
C5 C6 C7 C2 -2.0(13) . . . . ?
C5 C8 C9 C10 -177.5(7) . . . . ?
C5 C8 C11 C21 179.1(10) . . . 3_676 ?
C6 C5 C8 C9 177.3(7) . . . . ?
C6 C5 C8 C11 60.1(11) . . . . ?
C6 C5 C8 C24 -60.5(11) . . . 3_676 ?
C7 C2 C3 C4 -2.3(13) . . . . ?
C7 C2 C3 Br1 -178.8(7) . . . . ?
C7 C2 O1 C1 60.2(13) . . . . ?
C8 C5 C6 C7 -176.7(7) . . . . ?
C8 C9 C10 C22 61.4(9) . . . 3_676 ?
C8 C9 C10 C23 -60.3(11) . . . 3_676 ?
C9 C8 C11 C21 58.7(12) . . . 3_676 ?
C11 C8 C9 C10 -57.4(9) . . . . ?
C11 C21 C22 C10 -58.6(9) 3_676 . . 3_676 ?
C13 C14 C15 C16 -1.3(17) . . . . ?
C14 C13 C18 C17 0.4(16) . . . . ?
C14 C13 O2 C12 78.9(14) . . . . ?
C14 C15 C16 C17 -0.2(15) . . . . ?
C14 C15 C16 C19 177.6(9) . . . . ?
C15 C16 C17 C18 1.8(16) . . . . ?
C15 C16 C19 C20 32.7(12) . . . . ?
C15 C16 C19 C23 153.9(10) . . . . ?
C15 C16 C19 C24 -85.9(11) . . . . ?
C16 C17 C18 C13 -2.0(16) . . . . ?
C16 C19 C20 C21 179.6(8) . . . . ?
C16 C19 C23 C10 -179.0(9) . . . 3_676 ?
C16 C19 C24 C8 179.7(9) . . . 3_676 ?
C17 C16 C19 C20 -149.6(9) . . . . ?
C17 C16 C19 C23 -28.5(14) . . . . ?
C17 C16 C19 C24 91.8(11) . . . . ?
C18 C13 C14 C15 1.1(18) . . . . ?
C18 C13 C14 Br2 179.7(8) . . . . ?
C18 C13 O2 C12 -105.8(12) . . . . ?
C19 C16 C17 C18 -175.8(10) . . . . ?
C19 C20 C21 C11 60.3(12) . . . 3_676 ?
C19 C20 C21 C22 -59.5(12) . . . . ?
C20 C19 C23 C10 -56.8(12) . . . 3_676 ?
C20 C19 C24 C8 59.2(11) . . . 3_676 ?
C20 C21 C22 C10 59.4(12) . . . 3_676 ?
C23 C19 C20 C21 56.6(11) . . . . ?
C23 C19 C24 C8 -57.8(10) . . . 3_676 ?
C24 C8 C9 C10 57.6(10) 3_676 . . . ?
C24 C8 C11 C21 -57.0(12) 3_676 . . 3_676 ?
C24 C19 C20 C21 -60.0(10) . . . . ?
C24 C19 C23 C10 59.4(12) . . . 3_676 ?
Br1 C3 C4 C5 178.4(6) . . . . ?
Br2 C14 C15 C16 -179.9(7) . . . . ?
N1 C1 N2 N3 8.8(18) . . . . ?
N1 C1 O1 C2 178.9(10) . . . . ?
N2 C1 N1 N4 -7.1(18) . . . . ?
N2 C1 O1 C2 3.6(17) . . . . ?
N3 C12 N4 N1 2(2) . . . . ?
N3 C12 O2 C13 3.7(17) . . . . ?
N4 C12 N3 N2 0(2) . . . . ?
N4 C12 O2 C13 -176.7(11) . . . . ?
O1 C1 N1 N4 177.8(10) . . . . ?
O1 C1 N2 N3 -176.2(11) . . . . ?
O1 C2 C3 C4 -176.3(7) . . . . ?
O1 C2 C3 Br1 7.3(11) . . . . ?
O1 C2 C7 C6 176.1(8) . . . . ?
O2 C12 N3 N2 179.5(10) . . . . ?
O2 C12 N4 N1 -177.6(10) . . . . ?
O2 C13 C14 C15 176.3(10) . . . . ?
O2 C13 C14 Br2 -5.2(15) . . . . ?
O2 C13 C18 C17 -174.9(8) . . . . ?

loop_
_smtbx_masks_void_nr
_smtbx_masks_void_average_x
_smtbx_masks_void_average_y
_smtbx_masks_void_average_z
_smtbx_masks_void_volume
_smtbx_masks_void_count_electrons
_smtbx_masks_void_content
1 0.000 -0.469 0.000 346.2 76.1 '8 H2O'
2 0.500 -0.244 0.500 346.2 76.1 '8 H2O'
